data_7048658
loop_
_publ_author_name
'Sampford, Katharine R.'
'Carden, Jamie L.'
'Kidner, Edward B.'
'Berry, Abigail'
'Cavell, Kingsley J.'
'Murphy, Damien M.'
'Kariuki, Benson M.'
'Newman, Paul D.'

_publ_section_title
;
 Twisting the arm: structural constraints in bicyclic expanded-ring
 N-heterocyclic carbenes.
;
_journal_issue 5
_journal_name_full 'Dalton transactions (Cambridge, England : 2003)'
_journal_page_first 1850
_journal_page_last 1858
_journal_paper_doi 10.1039/c8dt04462g
_journal_volume 48
_journal_year 2019
_chemical_formula_sum 'C10 H20 Au Br0.31 Cl0.69 N2'
_chemical_formula_weight 414.48
_space_group_crystal_system monoclinic
_space_group_IT_number 4
_space_group_name_Hall 'P 2yb'
_space_group_name_H-M_alt 'P 1 21 1'
_symmetry_space_group_name_Hall 'P 2yb'
_symmetry_space_group_name_H-M 'P 1 21 1'
_atom_sites_solution_hydrogens geom
_audit_creation_method SHELXL-2018/1
_audit_update_record
;
2018-12-10 deposited with the CCDC.
2018-12-11 downloaded from the CCDC.
;
_cell_angle_alpha 90
_cell_angle_beta 114.728(4)
_cell_angle_gamma 90
_cell_formula_units_Z 2
_cell_length_a 9.6232(6)
_cell_length_b 7.6641(7)
_cell_length_c 9.7659(7)
_cell_measurement_reflns_used 1238
_cell_measurement_temperature 150(2)
_cell_measurement_theta_max 27.485
_cell_measurement_theta_min 0.998
_cell_volume 654.22(9)
_computing_cell_refinement 'HKL Scalepack (Otwinowski & Minor 1997)'
_computing_data_collection 'Collect (Bruker AXS BV, 1997-2004)'
_computing_data_reduction 'HKL Denzo and Scalepack (Otwinowski & Minor 1997)'
_computing_molecular_graphics ORTEP-3
_computing_publication_material WinGX
_computing_structure_refinement SHELXL
_computing_structure_solution SHELXS
_diffrn_ambient_temperature 150(2)
_diffrn_measured_fraction_theta_full 0.998
_diffrn_measured_fraction_theta_max 0.994
_diffrn_measurement_device_type KappaCCD
_diffrn_measurement_method 'CCD rotation images, thick slices'
_diffrn_radiation_type MoK\a
_diffrn_radiation_wavelength 0.71073
_diffrn_reflns_av_R_equivalents 0.0001
_diffrn_reflns_av_unetI/netI 0.0484
_diffrn_reflns_Laue_measured_fraction_full 0.998
_diffrn_reflns_Laue_measured_fraction_max 0.994
_diffrn_reflns_limit_h_max 9
_diffrn_reflns_limit_h_min -9
_diffrn_reflns_limit_k_max 7
_diffrn_reflns_limit_k_min -7
_diffrn_reflns_limit_l_max 9
_diffrn_reflns_limit_l_min -9
_diffrn_reflns_number 2517
_diffrn_reflns_point_group_measured_fraction_full 0.998
_diffrn_reflns_point_group_measured_fraction_max 0.994
_diffrn_reflns_theta_full 25.242
_diffrn_reflns_theta_max 27.334
_diffrn_reflns_theta_min 2.296
_exptl_absorpt_coefficient_mu 12.300
_exptl_absorpt_correction_T_max 0.7113
_exptl_absorpt_correction_T_min 0.3754
_exptl_absorpt_correction_type empirical
_exptl_absorpt_process_details Sadabs
_exptl_crystal_colour colourless
_exptl_crystal_density_diffrn 2.104
_exptl_crystal_description needle
_exptl_crystal_F_000 391
_exptl_crystal_size_max 0.100
_exptl_crystal_size_mid 0.060
_exptl_crystal_size_min 0.030
_refine_diff_density_max 1.855
_refine_diff_density_min -2.153
_refine_diff_density_rms 0.237
_refine_ls_abs_structure_details
;
 Twinning involves inversion, so Flack parameter cannot be determined
;
_refine_ls_extinction_method none
_refine_ls_goodness_of_fit_ref 1.070
_refine_ls_hydrogen_treatment constr
_refine_ls_matrix_type full
_refine_ls_number_parameters 132
_refine_ls_number_reflns 2512
_refine_ls_number_restraints 83
_refine_ls_restrained_S_all 1.066
_refine_ls_R_factor_all 0.0480
_refine_ls_R_factor_gt 0.0421
_refine_ls_shift/su_max 0.001
_refine_ls_shift/su_mean 0.000
_refine_ls_structure_factor_coef Fsqd
_refine_ls_weighting_details 'w=1/[\s^2^(Fo^2^)+(0.0256P)^2^+10.8168P] where P=(Fo^2^+2Fc^2^)/3'
_refine_ls_weighting_scheme calc
_refine_ls_wR_factor_gt 0.0940
_refine_ls_wR_factor_ref 0.0979
_reflns_Friedel_coverage 0.857
_reflns_Friedel_fraction_full 0.998
_reflns_Friedel_fraction_max 0.993
_reflns_number_gt 2319
_reflns_number_total 2512
_reflns_threshold_expression 'I > 2\s(I)'
_cod_data_source_file c8dt04462g2.cif
_cod_data_source_block kjc1230
_cod_depositor_comments 'Adding full bibliography for 7048655--7048669.cif.'
_cod_database_code 7048658
_shelx_shelxl_version_number 2018/1
_shelx_space_group_comment
;
The symmetry employed for this shelxl refinement is uniquely defined
by the following loop, which should always be used as a source of
symmetry information in preference to the above space-group names.
They are only intended as comments.
;
_shelx_estimated_absorpt_t_min 0.373
_shelx_estimated_absorpt_t_max 0.709

loop_
_space_group_symop_operation_xyz
'x, y, z'
'-x, y+1/2, -z'

loop_
_atom_site_label
_atom_site_type_symbol
_atom_site_fract_x
_atom_site_fract_y
_atom_site_fract_z
_atom_site_U_iso_or_equiv
_atom_site_adp_type
_atom_site_occupancy
_atom_site_site_symmetry_order
_atom_site_calc_flag
_atom_site_refinement_flags_posn
_atom_site_refinement_flags_adp
_atom_site_refinement_flags_occupancy
C1 C 0.4305(14) 0.436(4) 0.6131(15) 0.041(6) Uani 1 1 d D U .
C2 C 0.197(2) 0.484(3) 0.652(2) 0.053(5) Uani 1 1 d D U .
H2A H 0.093340 0.433500 0.602256 0.063 Uiso 1 1 calc R U .
H2B H 0.187243 0.609208 0.671981 0.063 Uiso 1 1 calc R U .
C3 C 0.2885(16) 0.389(4) 0.8008(17) 0.044(5) Uani 1 1 d D U .
H3A H 0.294695 0.262892 0.781768 0.052 Uiso 1 1 calc R U .
H3B H 0.237710 0.402484 0.869829 0.052 Uiso 1 1 calc R U .
C4 C 0.450(2) 0.469(3) 0.872(2) 0.055(6) Uani 1 1 d D . .
H4A H 0.444687 0.594588 0.891417 0.066 Uiso 1 1 calc R U .
H4B H 0.512893 0.409922 0.968652 0.066 Uiso 1 1 calc R U .
C5 C 0.188(3) 0.463(2) 0.391(3) 0.061(7) Uani 1 1 d D U .
H5 H 0.258862 0.487778 0.342182 0.073 Uiso 1 1 calc R U .
C6 C 0.077(2) 0.617(3) 0.354(3) 0.059(6) Uani 1 1 d D U .
H6A H 0.005458 0.598427 0.400831 0.088 Uiso 1 1 calc R U .
H6B H 0.019112 0.626217 0.244508 0.088 Uiso 1 1 calc R U .
H6C H 0.134019 0.725308 0.393010 0.088 Uiso 1 1 calc R U .
C7 C 0.107(4) 0.289(4) 0.326(4) 0.104(13) Uani 1 1 d D U .
H7A H 0.016661 0.277156 0.347007 0.156 Uiso 1 1 calc R U .
H7B H 0.177435 0.192013 0.372267 0.156 Uiso 1 1 calc R U .
H7C H 0.075863 0.287619 0.216561 0.156 Uiso 1 1 calc R U .
C8 C 0.6837(19) 0.391(4) 0.8274(17) 0.045(4) Uani 1 1 d D U .
H8 H 0.718964 0.374732 0.745344 0.054 Uiso 1 1 calc R U .
C9 C 0.754(4) 0.559(3) 0.917(3) 0.045(6) Uani 1 1 d D U .
H9A H 0.865163 0.546438 0.967996 0.067 Uiso 1 1 calc R U .
H9B H 0.728373 0.658237 0.847067 0.067 Uiso 1 1 calc R U .
H9C H 0.712233 0.579040 0.991350 0.067 Uiso 1 1 calc R U .
C10 C 0.721(7) 0.227(5) 0.927(6) 0.12(2) Uani 1 1 d D U .
H10A H 0.723593 0.257702 1.025905 0.174 Uiso 1 1 calc R U .
H10B H 0.820949 0.181422 0.940829 0.174 Uiso 1 1 calc R U .
H10C H 0.642280 0.138488 0.879235 0.174 Uiso 1 1 calc R U .
N1 N 0.2808(14) 0.464(2) 0.5531(16) 0.043(4) Uani 1 1 d D U .
N2 N 0.5170(15) 0.441(3) 0.7605(13) 0.041(5) Uani 1 1 d D U .
Br1 Br 0.6601(4) 0.418(3) 0.3076(4) 0.079(3) Uani 0.311(14) 1 d . U P
Cl1 Cl 0.6601(4) 0.418(3) 0.3076(4) 0.079(3) Uani 0.689(14) 1 d . . P
Au1 Au 0.53528(5) 0.4053(10) 0.46868(5) 0.02630(17) Uani 1 1 d . . .

loop_
_atom_site_aniso_label
_atom_site_aniso_U_11
_atom_site_aniso_U_22
_atom_site_aniso_U_33
_atom_site_aniso_U_23
_atom_site_aniso_U_13
_atom_site_aniso_U_12
C1 0.046(8) 0.045(15) 0.047(8) 0.004(7) 0.033(7) 0.009(8)
C2 0.048(9) 0.061(10) 0.059(10) -0.011(8) 0.032(8) -0.005(8)
C3 0.056(8) 0.042(11) 0.043(7) 0.007(9) 0.030(6) -0.007(10)
C4 0.056(12) 0.055(15) 0.050(12) -0.011(9) 0.018(10) -0.003(10)
C5 0.053(10) 0.067(13) 0.072(11) 0.004(8) 0.034(9) -0.005(9)
C6 0.032(10) 0.095(17) 0.042(11) 0.015(11) 0.007(9) 0.000(12)
C7 0.09(2) 0.11(2) 0.13(2) 0.021(18) 0.064(18) 0.002(17)
C8 0.048(7) 0.056(10) 0.027(6) -0.013(10) 0.011(5) 0.003(11)
C9 0.055(13) 0.050(13) 0.037(11) -0.004(9) 0.027(10) -0.006(11)
C10 0.14(3) 0.12(3) 0.10(3) 0.004(19) 0.05(2) 0.00(2)
N1 0.039(7) 0.047(9) 0.050(8) 0.004(6) 0.026(6) 0.005(6)
N2 0.052(7) 0.045(13) 0.029(6) -0.006(6) 0.021(5) 0.004(7)
Br1 0.0500(18) 0.158(7) 0.0399(18) 0.021(6) 0.0291(14) 0.003(7)
Cl1 0.0500(18) 0.158(7) 0.0399(18) 0.021(6) 0.0291(14) 0.003(7)
Au1 0.0243(2) 0.0290(3) 0.0224(2) 0.0003(10) 0.00665(17) -0.0004(11)

loop_
_atom_type_symbol
_atom_type_description
_atom_type_scat_dispersion_real
_atom_type_scat_dispersion_imag
_atom_type_scat_source
C C 0.0033 0.0016 'International Tables Vol C Tables 4.2.6.8 and 6.1.1.4'
H H 0.0000 0.0000 'International Tables Vol C Tables 4.2.6.8 and 6.1.1.4'
N N 0.0061 0.0033 'International Tables Vol C Tables 4.2.6.8 and 6.1.1.4'
Br Br -0.2901 2.4595 'International Tables Vol C Tables 4.2.6.8 and 6.1.1.4'
Au Au -2.0133 8.8022 'International Tables Vol C Tables 4.2.6.8 and 6.1.1.4'
Cl Cl 0.1484 0.1585 'International Tables Vol C Tables 4.2.6.8 and 6.1.1.4'

loop_
_geom_angle_atom_site_label_1
_geom_angle_atom_site_label_2
_geom_angle_atom_site_label_3
_geom_angle
N1 C1 N2 123.2(14)
N1 C1 Au1 117.9(10)
N2 C1 Au1 118.7(10)
N1 C2 C3 108.2(13)
C2 C3 C4 108.1(19)
N2 C4 C3 106.0(13)
N1 C5 C6 107.7(18)
N1 C5 C7 115(2)
C6 C5 C7 113(2)
N2 C8 C10 114(3)
N2 C8 C9 100(2)
C10 C8 C9 113(2)
C1 N1 C5 122.5(14)
C1 N1 C2 120.4(14)
C5 N1 C2 116.9(14)
C1 N2 C4 121.8(14)
C1 N2 C8 122.3(12)
C4 N2 C8 115.2(12)
C1 Au1 Cl1 171.0(10)

loop_
_geom_bond_atom_site_label_1
_geom_bond_atom_site_label_2
_geom_bond_distance
C1 N1 1.327(11)
C1 N2 1.327(11)
C1 Au1 2.062(14)
C2 N1 1.504(12)
C2 C3 1.529(12)
C3 C4 1.538(12)
C4 N2 1.496(12)
C5 N1 1.45(3)
C5 C6 1.533(12)
C5 C7 1.544(13)
C8 N2 1.51(2)
C8 C10 1.537(13)
C8 C9 1.544(12)
Cl1 Au1 2.347(3)
